data_2013380
loop_
_publ_author_name
'Vi\<snjevac, Aleksandar'
'Koji\'c-Prodi\'c, Biserka'
'Vinkovi\'c, Marijana'
'Mlinari\'c-Majerski, Kata'

_publ_section_title Dispiro[adamantane-2,2'-1',3',6',9',11',14'-hexathiacyclohexadecane-10',2''-adamantane]
_journal_issue 6
_journal_name_full 'Acta Crystallographica Section C'
_journal_page_first o314
_journal_page_last o316
_journal_paper_doi 10.1107/S0108270103008369
_journal_volume 59
_journal_year 2003
_chemical_formula_iupac 'C28 H44 S6'
_chemical_formula_moiety 'C28 H44 S6'
_chemical_formula_sum 'C28 H44 S6'
_chemical_formula_weight 572.99
_chemical_name_systematic
;
 2,10-Bis-spiro(2-adamantiliden)-1,3,6,9,11,14-hexathiacyclohexadecane
;
_space_group_IT_number 61
_symmetry_cell_setting orthorhombic
_symmetry_space_group_name_Hall '-P 2ac 2ab'
_symmetry_space_group_name_H-M 'P b c a'
_audit_creation_method 'WinGX routine CIF_UPDATE'
_cell_angle_alpha 90
_cell_angle_beta 90
_cell_angle_gamma 90
_cell_formula_units_Z 8
_cell_length_a 15.154(4)
_cell_length_b 10.499(3)
_cell_length_c 36.743(8)
_cell_measurement_reflns_used 25
_cell_measurement_temperature 293(2)
_cell_measurement_theta_max 10.23
_cell_measurement_theta_min 5.57
_cell_volume 5846(3)
_computing_cell_refinement 'CAD-4 Express'
_computing_data_collection 'CAD-4 Express (Enraf Nonius, 1994)'
_computing_data_reduction 'HELENA (Spek, 1997)'
_computing_molecular_graphics 'Ortep-3 for Windows (Farrugia, 1997)'
_computing_publication_material 'WinGX (Farrugia, 1999)'
_computing_structure_refinement 'SHELXL97 (Sheldrick, 1997)'
_computing_structure_solution 'SHELXS97 (Sheldrick, 1997)'
_diffrn_ambient_temperature 293(2)
_diffrn_measured_fraction_theta_full 1.000
_diffrn_measured_fraction_theta_max 1.000
_diffrn_measurement_device '\k-geometry diffractometer'
_diffrn_measurement_device_type 'Enraf Nonius CAD4'
_diffrn_measurement_method 'non-profiled omega/2theta scans'
_diffrn_radiation_monochromator graphite
_diffrn_radiation_source 'fine-focus sealed tube'
_diffrn_radiation_type MoK\a
_diffrn_radiation_wavelength 0.71069
_diffrn_reflns_av_R_equivalents 0.0135
_diffrn_reflns_av_sigmaI/netI 0.1146
_diffrn_reflns_limit_h_max 0
_diffrn_reflns_limit_h_min -18
_diffrn_reflns_limit_k_max 0
_diffrn_reflns_limit_k_min -13
_diffrn_reflns_limit_l_max 45
_diffrn_reflns_limit_l_min 0
_diffrn_reflns_number 5907
_diffrn_reflns_theta_full 26.28
_diffrn_reflns_theta_max 26.28
_diffrn_reflns_theta_min 2.22
_diffrn_standards_decay_% 3
_diffrn_standards_interval_time 120
_diffrn_standards_number 3
_exptl_absorpt_coefficient_mu 0.485
_exptl_absorpt_correction_T_max 0.9154
_exptl_absorpt_correction_T_min 0.765
_exptl_absorpt_correction_type psi-scan
_exptl_absorpt_process_details '(North et al., 1968)'
_exptl_crystal_colour colourless
_exptl_crystal_density_diffrn 1.302
_exptl_crystal_density_method 'not measured'
_exptl_crystal_description prism
_exptl_crystal_F_000 2464
_exptl_crystal_size_max 0.36
_exptl_crystal_size_mid 0.25
_exptl_crystal_size_min 0.18
_refine_diff_density_max 0.392
_refine_diff_density_min -0.444
_refine_ls_extinction_method none
_refine_ls_goodness_of_fit_ref 0.922
_refine_ls_hydrogen_treatment constr
_refine_ls_matrix_type full
_refine_ls_number_parameters 307
_refine_ls_number_reflns 5907
_refine_ls_number_restraints 0
_refine_ls_restrained_S_all 0.922
_refine_ls_R_factor_gt 0.0629
_refine_ls_shift/su_max 0.001
_refine_ls_structure_factor_coef Fsqd
_refine_ls_weighting_details 'w=1/[\s^2^(Fo^2^)+(0.0826P)^2^] where P=(Fo^2^+2Fc^2^)/3'
_refine_ls_weighting_scheme calc
_refine_ls_wR_factor_ref 0.2043
_reflns_number_gt 1913
_reflns_number_total 5907
_reflns_threshold_expression I>2\s(I)
_cod_data_source_file tr1053.cif
_cod_data_source_block I
_cod_database_code 2013380
_cod_database_fobs_code 2013380

loop_
_symmetry_equiv_pos_as_xyz
'x, y, z'
'-x+1/2, -y, z+1/2'
'x+1/2, -y+1/2, -z'
'-x, y+1/2, -z+1/2'
'-x, -y, -z'
'x-1/2, y, -z-1/2'
'-x-1/2, y-1/2, z'
'x, -y-1/2, z-1/2'

loop_
_atom_site_label
_atom_site_fract_x
_atom_site_fract_y
_atom_site_fract_z
_atom_site_U_iso_or_equiv
_atom_site_adp_type
_atom_site_calc_flag
_atom_site_refinement_flags
_atom_site_occupancy
_atom_site_disorder_assembly
_atom_site_disorder_group
_atom_site_type_symbol
S1 0.31965(13) 0.38786(16) -0.03968(5) 0.0531(5) Uani d . 1 . . S
S3 0.43655(11) 0.15845(15) -0.04541(5) 0.0470(5) Uani d . 1 . . S
S6 0.62503(11) 0.3163(2) -0.12416(5) 0.0623(5) Uani d . 1 . . S
S9 0.43528(12) 0.48220(15) -0.20082(5) 0.0481(5) Uani d . 1 . . S
S11 0.32232(13) 0.25192(17) -0.21217(6) 0.0594(5) Uani d . 1 . . S
S14 0.12906(13) 0.3036(3) -0.12567(6) 0.1140(11) Uani d . 1 . . S
C2 0.3780(4) 0.2633(5) -0.01374(16) 0.0372(15) Uani d . 1 . . C
C4 0.5115(5) 0.2665(6) -0.0676(2) 0.058(2) Uani d . 1 . . C
H4A 0.4802 0.3439 -0.0740 0.069 Uiso calc R 1 . . H
H4B 0.5585 0.2890 -0.0509 0.069 Uiso calc R 1 . . H
C5 0.5507(5) 0.2096(7) -0.10122(18) 0.061(2) Uani d . 1 . . C
H5A 0.5035 0.1861 -0.1178 0.073 Uiso calc R 1 . . H
H5B 0.5823 0.1325 -0.0947 0.073 Uiso calc R 1 . . H
C7 0.5501(4) 0.4251(6) -0.14628(17) 0.0546(19) Uani d . 1 . . C
H7A 0.5027 0.4464 -0.1296 0.065 Uiso calc R 1 . . H
H7B 0.5813 0.5031 -0.1521 0.065 Uiso calc R 1 . . H
C8 0.5114(4) 0.3703(6) -0.18051(18) 0.0537(19) Uani d . 1 . . C
H8A 0.4808 0.2916 -0.1749 0.064 Uiso calc R 1 . . H
H8B 0.5583 0.3510 -0.1976 0.064 Uiso calc R 1 . . H
C10 0.3796(4) 0.3828(5) -0.23524(16) 0.0365(15) Uani d . 1 . . C
C12 0.2462(5) 0.3343(8) -0.1822(2) 0.075(2) Uani d . 1 . . C
H12A 0.2772 0.3997 -0.1687 0.090 Uiso calc R 1 . . H
H12B 0.2001 0.3749 -0.1964 0.090 Uiso calc R 1 . . H
C13 0.2067(5) 0.2392(8) -0.1566(2) 0.087(3) Uani d . 1 . . C
H13A 0.2539 0.1994 -0.1429 0.104 Uiso calc R 1 . . H
H13B 0.1780 0.1731 -0.1708 0.104 Uiso calc R 1 . . H
C15 0.1999(5) 0.3836(8) -0.09413(19) 0.083(3) Uani d . 1 . . C
H15A 0.2439 0.4312 -0.1076 0.099 Uiso calc R 1 . . H
H15B 0.1652 0.4440 -0.0802 0.099 Uiso calc R 1 . . H
C16 0.2461(5) 0.2943(8) -0.0681(2) 0.071(2) Uani d . 1 . . C
H16A 0.2796 0.2312 -0.0816 0.086 Uiso calc R 1 . . H
H16B 0.2031 0.2503 -0.0531 0.086 Uiso calc R 1 . . H
C17 0.4396(4) 0.3352(5) 0.01240(16) 0.0390(15) Uani d . 1 . . C
H17 0.4796 0.3899 -0.0016 0.047 Uiso calc R 1 . . H
C18 0.4937(4) 0.2398(6) 0.03509(19) 0.0517(19) Uani d . 1 . . C
H18A 0.5287 0.1866 0.0191 0.062 Uiso calc R 1 . . H
H18B 0.5335 0.2855 0.0511 0.062 Uiso calc R 1 . . H
C19 0.4316(5) 0.1565(6) 0.05764(17) 0.0499(17) Uani d . 1 . . C
H19 0.4662 0.0954 0.0719 0.060 Uiso calc R 1 . . H
C20 0.3772(4) 0.2407(7) 0.08343(19) 0.057(2) Uani d . 1 . . C
H20A 0.3384 0.1883 0.0981 0.068 Uiso calc R 1 . . H
H20B 0.4162 0.2871 0.0996 0.068 Uiso calc R 1 . . H
C21 0.3228(5) 0.3345(6) 0.06058(17) 0.0538(18) Uani d . 1 . . C
H21 0.2877 0.3887 0.0768 0.065 Uiso calc R 1 . . H
C22 0.2622(4) 0.2631(6) 0.0354(2) 0.056(2) Uani d . 1 . . C
H22A 0.2270 0.3231 0.0215 0.068 Uiso calc R 1 . . H
H22B 0.2225 0.2101 0.0495 0.068 Uiso calc R 1 . . H
C23 0.3160(4) 0.1799(6) 0.00935(16) 0.0413(15) Uani d . 1 . . C
H23 0.2760 0.1326 -0.0067 0.050 Uiso calc R 1 . . H
C24 0.3700(4) 0.0856(6) 0.03250(17) 0.0478(17) Uani d . 1 . . C
H24A 0.3303 0.0329 0.0467 0.057 Uiso calc R 1 . . H
H24B 0.4040 0.0303 0.0166 0.057 Uiso calc R 1 . . H
C25 0.3866(4) 0.4163(6) 0.03924(17) 0.0485(17) Uani d . 1 . . C
H25A 0.4266 0.4588 0.0559 0.058 Uiso calc R 1 . . H
H25B 0.3542 0.4812 0.0260 0.058 Uiso calc R 1 . . H
C26 0.4432(4) 0.3233(6) -0.26240(16) 0.0434(16) Uani d . 1 . . C
H26 0.4839 0.2663 -0.2496 0.052 Uiso calc R 1 . . H
C27 0.4959(4) 0.4285(7) -0.28194(18) 0.0567(19) Uani d . 1 . . C
H27A 0.5288 0.4778 -0.2642 0.068 Uiso calc R 1 . . H
H27B 0.5377 0.3902 -0.2987 0.068 Uiso calc R 1 . . H
C28 0.4341(5) 0.5153(7) -0.30265(19) 0.062(2) Uani d . 1 . . C
H28 0.4683 0.5822 -0.3147 0.075 Uiso calc R 1 . . H
C29 0.3832(5) 0.4410(7) -0.33084(19) 0.066(2) Uani d . 1 . . C
H29A 0.4237 0.4022 -0.3480 0.080 Uiso calc R 1 . . H
H29B 0.3444 0.4978 -0.3442 0.080 Uiso calc R 1 . . H
C30 0.3285(5) 0.3373(7) -0.31188(19) 0.0557(19) Uani d . 1 . . C
H30 0.2952 0.2887 -0.3300 0.067 Uiso calc R 1 . . H
C31 0.2654(4) 0.3969(7) -0.28460(19) 0.0561(19) Uani d . 1 . . C
H31A 0.2316 0.3306 -0.2726 0.067 Uiso calc R 1 . . H
H31B 0.2245 0.4527 -0.2972 0.067 Uiso calc R 1 . . H
C32 0.3172(4) 0.4729(5) -0.25630(18) 0.0436(16) Uani d . 1 . . C
H32 0.2760 0.5132 -0.2393 0.052 Uiso calc R 1 . . H
C33 0.3706(5) 0.5753(6) -0.2759(2) 0.0607(19) Uani d . 1 . . C
H33A 0.3310 0.6323 -0.2887 0.073 Uiso calc R 1 . . H
H33B 0.4034 0.6250 -0.2582 0.073 Uiso calc R 1 . . H
C34 0.3914(5) 0.2475(6) -0.2910(2) 0.057(2) Uani d . 1 . . C
H34A 0.3575 0.1809 -0.2791 0.069 Uiso calc R 1 . . H
H34B 0.4320 0.2075 -0.3079 0.069 Uiso calc R 1 . . H

loop_
_atom_site_aniso_label
_atom_site_aniso_U_11
_atom_site_aniso_U_22
_atom_site_aniso_U_33
_atom_site_aniso_U_12
_atom_site_aniso_U_13
_atom_site_aniso_U_23
S1 0.0652(12) 0.0451(10) 0.0491(10) 0.0137(9) -0.0053(10) 0.0006(9)
S3 0.0440(9) 0.0398(9) 0.0572(11) -0.0002(8) 0.0094(9) -0.0127(8)
S6 0.0393(9) 0.0970(14) 0.0506(10) -0.0012(12) 0.0022(10) 0.0119(11)
S9 0.0499(10) 0.0394(9) 0.0549(10) -0.0006(9) -0.0090(9) -0.0120(8)
S11 0.0614(13) 0.0489(11) 0.0679(12) -0.0168(10) 0.0037(11) 0.0005(9)
S14 0.0434(11) 0.245(3) 0.0538(12) -0.0162(19) -0.0043(12) 0.0184(18)
C2 0.036(4) 0.035(3) 0.040(4) 0.000(3) 0.007(3) 0.001(3)
C4 0.051(5) 0.056(5) 0.066(5) -0.015(4) 0.009(4) -0.012(4)
C5 0.073(5) 0.060(4) 0.049(4) 0.001(4) 0.015(4) -0.013(4)
C7 0.053(4) 0.060(4) 0.051(4) -0.020(4) -0.008(4) 0.000(4)
C8 0.044(4) 0.060(4) 0.057(4) -0.001(4) -0.009(4) -0.021(4)
C10 0.031(3) 0.037(3) 0.041(4) -0.006(3) 0.002(3) -0.002(3)
C12 0.052(5) 0.089(6) 0.084(5) -0.012(4) 0.011(4) 0.014(5)
C13 0.080(6) 0.121(8) 0.059(5) -0.052(6) 0.002(5) -0.003(5)
C15 0.078(6) 0.122(7) 0.048(4) 0.056(5) 0.004(4) -0.001(5)
C16 0.069(5) 0.086(6) 0.060(5) 0.008(5) -0.015(4) -0.004(5)
C17 0.039(3) 0.033(3) 0.045(4) -0.005(3) -0.006(3) 0.001(3)
C18 0.043(4) 0.050(4) 0.063(5) 0.003(3) -0.007(4) -0.010(4)
C19 0.053(4) 0.046(4) 0.051(4) 0.008(4) -0.001(4) 0.011(4)
C20 0.049(4) 0.069(5) 0.052(4) -0.004(4) -0.010(4) 0.013(4)
C21 0.054(4) 0.060(5) 0.047(4) 0.004(4) -0.002(4) -0.006(4)
C22 0.036(4) 0.056(5) 0.077(5) 0.000(3) 0.015(4) 0.000(4)
C23 0.030(3) 0.049(4) 0.045(4) -0.004(3) 0.005(3) -0.002(3)
C24 0.058(4) 0.034(4) 0.052(4) 0.002(3) -0.002(4) 0.009(3)
C25 0.063(5) 0.036(4) 0.046(4) 0.007(3) -0.001(4) -0.013(3)
C26 0.040(3) 0.037(4) 0.053(4) 0.017(3) -0.008(3) -0.006(3)
C27 0.043(4) 0.070(5) 0.056(4) -0.007(4) 0.006(4) -0.010(4)
C28 0.057(5) 0.066(5) 0.065(5) -0.015(4) -0.004(5) 0.002(4)
C29 0.082(6) 0.065(5) 0.052(4) -0.001(5) -0.002(4) 0.006(4)
C30 0.056(4) 0.056(5) 0.055(4) 0.000(4) -0.013(4) -0.013(4)
C31 0.040(4) 0.056(5) 0.072(5) 0.006(4) -0.011(4) -0.001(4)
C32 0.032(3) 0.032(3) 0.067(5) 0.005(3) -0.008(3) -0.012(3)
C33 0.063(5) 0.042(4) 0.078(5) 0.004(4) -0.009(4) 0.003(4)
C34 0.067(5) 0.045(4) 0.060(5) 0.009(4) -0.010(4) -0.020(3)

loop_
_atom_type_symbol
_atom_type_description
_atom_type_scat_dispersion_real
_atom_type_scat_dispersion_imag
_atom_type_scat_source
C C 0.0033 0.0016 'International Tables Vol C Tables 4.2.6.8 and 6.1.1.4'
H H 0 0 'International Tables Vol C Tables 4.2.6.8 and 6.1.1.4'
S S 0.1246 0.1234 'International Tables Vol C Tables 4.2.6.8 and 6.1.1.4'

loop_
_geom_angle_atom_site_label_1
_geom_angle_atom_site_label_2
_geom_angle_atom_site_label_3
_geom_angle
C16 S1 C2 102.0(3)
C4 S3 C2 102.4(3)
C5 S6 C7 102.2(3)
C8 S9 C10 101.9(3)
C12 S11 C10 102.9(3)
C13 S14 C15 101.4(3)
C17 C2 C23 107.8(5)
C17 C2 S3 113.4(4)
C23 C2 S3 107.7(4)
C17 C2 S1 105.4(4)
C23 C2 S1 113.3(4)
S3 C2 S1 109.3(3)
C5 C4 S3 111.9(5)
C5 C4 H4A 109.2
S3 C4 H4A 109.2
C5 C4 H4B 109.2
S3 C4 H4B 109.2
H4A C4 H4B 107.9
C4 C5 S6 112.8(5)
C4 C5 H5A 109.0
S6 C5 H5A 109.0
C4 C5 H5B 109.0
S6 C5 H5B 109.0
H5A C5 H5B 107.8
C8 C7 S6 112.3(5)
C8 C7 H7A 109.1
S6 C7 H7A 109.1
C8 C7 H7B 109.1
S6 C7 H7B 109.1
H7A C7 H7B 107.9
C7 C8 S9 110.2(5)
C7 C8 H8A 109.6
S9 C8 H8A 109.6
C7 C8 H8B 109.6
S9 C8 H8B 109.6
H8A C8 H8B 108.1
C26 C10 C32 108.1(5)
C26 C10 S11 107.2(4)
C32 C10 S11 113.6(4)
C26 C10 S9 113.1(4)
C32 C10 S9 106.1(4)
S11 C10 S9 108.9(3)
C13 C12 S11 108.5(6)
C13 C12 H12A 110.0
S11 C12 H12A 110.0
C13 C12 H12B 110.0
S11 C12 H12B 110.0
H12A C12 H12B 108.4
C12 C13 S14 114.5(6)
C12 C13 H13A 108.6
S14 C13 H13A 108.6
C12 C13 H13B 108.6
S14 C13 H13B 108.6
H13A C13 H13B 107.6
C16 C15 S14 113.4(6)
C16 C15 H15A 108.9
S14 C15 H15A 108.9
C16 C15 H15B 108.9
S14 C15 H15B 108.9
H15A C15 H15B 107.7
C15 C16 S1 108.2(6)
C15 C16 H16A 110.1
S1 C16 H16A 110.1
C15 C16 H16B 110.1
S1 C16 H16B 110.1
H16A C16 H16B 108.4
C25 C17 C2 110.9(5)
C25 C17 C18 107.0(5)
C2 C17 C18 110.0(5)
C25 C17 H17 109.6
C2 C17 H17 109.6
C18 C17 H17 109.6
C19 C18 C17 109.7(5)
C19 C18 H18A 109.7
C17 C18 H18A 109.7
C19 C18 H18B 109.7
C17 C18 H18B 109.7
H18A C18 H18B 108.2
C24 C19 C18 109.3(5)
C24 C19 C20 109.3(6)
C18 C19 C20 109.6(5)
C24 C19 H19 109.5
C18 C19 H19 109.5
C20 C19 H19 109.5
C21 C20 C19 108.6(6)
C21 C20 H20A 110.0
C19 C20 H20A 110.0
C21 C20 H20B 110.0
C19 C20 H20B 110.0
H20A C20 H20B 108.3
C22 C21 C25 110.7(6)
C22 C21 C20 110.2(6)
C25 C21 C20 107.7(6)
C22 C21 H21 109.4
C25 C21 H21 109.4
C20 C21 H21 109.4
C21 C22 C23 110.1(5)
C21 C22 H22A 109.6
C23 C22 H22A 109.6
C21 C22 H22B 109.6
C23 C22 H22B 109.6
H22A C22 H22B 108.2
C22 C23 C2 110.1(5)
C22 C23 C24 107.8(5)
C2 C23 C24 110.2(5)
C22 C23 H23 109.6
C2 C23 H23 109.6
C24 C23 H23 109.6
C19 C24 C23 110.5(5)
C19 C24 H24A 109.6
C23 C24 H24A 109.6
C19 C24 H24B 109.6
C23 C24 H24B 109.6
H24A C24 H24B 108.1
C21 C25 C17 110.7(5)
C21 C25 H25A 109.5
C17 C25 H25A 109.5
C21 C25 H25B 109.5
C17 C25 H25B 109.5
H25A C25 H25B 108.1
C10 C26 C34 109.7(5)
C10 C26 C27 109.8(5)
C34 C26 C27 108.6(5)
C10 C26 H26 109.6
C34 C26 H26 109.6
C27 C26 H26 109.6
C28 C27 C26 110.2(5)
C28 C27 H27A 109.6
C26 C27 H27A 109.6
C28 C27 H27B 109.6
C26 C27 H27B 109.6
H27A C27 H27B 108.1
C29 C28 C27 110.6(6)
C29 C28 C33 109.7(6)
C27 C28 C33 108.5(6)
C29 C28 H28 109.3
C27 C28 H28 109.3
C33 C28 H28 109.3
C28 C29 C30 109.3(6)
C28 C29 H29A 109.8
C30 C29 H29A 109.8
C28 C29 H29B 109.8
C30 C29 H29B 109.8
H29A C29 H29B 108.3
C31 C30 C29 110.3(6)
C31 C30 C34 108.1(6)
C29 C30 C34 109.0(6)
C31 C30 H30 109.8
C29 C30 H30 109.8
C34 C30 H30 109.8
C30 C31 C32 109.9(5)
C30 C31 H31A 109.7
C32 C31 H31A 109.7
C30 C31 H31B 109.7
C32 C31 H31B 109.7
H31A C31 H31B 108.2
C33 C32 C31 108.7(6)
C33 C32 C10 110.0(5)
C31 C32 C10 109.6(5)
C33 C32 H32 109.5
C31 C32 H32 109.5
C10 C32 H32 109.5
C28 C33 C32 110.5(6)
C28 C33 H33A 109.6
C32 C33 H33A 109.6
C28 C33 H33B 109.6
C32 C33 H33B 109.6
H33A C33 H33B 108.1
C26 C34 C30 109.8(5)
C26 C34 H34A 109.7
C30 C34 H34A 109.7
C26 C34 H34B 109.7
C30 C34 H34B 109.7
H34A C34 H34B 108.2

loop_
_geom_bond_atom_site_label_1
_geom_bond_atom_site_label_2
_geom_bond_site_symmetry_2
_geom_bond_distance
_geom_bond_publ_flag
S1 C16 . 1.816(8) ?
S1 C2 . 1.844(6) ?
S3 C4 . 1.801(6) ?
S3 C2 . 1.831(6) ?
S6 C5 . 1.798(7) ?
S6 C7 . 1.805(7) ?
S9 C8 . 1.808(7) ?
S9 C10 . 1.844(6) ?
S11 C12 . 1.813(8) ?
S11 C10 . 1.833(6) ?
S14 C13 . 1.771(8) ?
S14 C15 . 1.789(8) ?
C2 C17 . 1.538(8) ?
C2 C23 . 1.540(8) ?
C4 C5 . 1.495(9) ?
C4 H4A . 0.9700 ?
C4 H4B . 0.9700 ?
C5 H5A . 0.9700 ?
C5 H5B . 0.9700 ?
C7 C8 . 1.502(8) ?
C7 H7A . 0.9700 ?
C7 H7B . 0.9700 ?
C8 H8A . 0.9700 ?
C8 H8B . 0.9700 ?
C10 C26 . 1.521(8) ?
C10 C32 . 1.546(8) ?
C12 C13 . 1.498(9) ?
C12 H12A . 0.9700 ?
C12 H12B . 0.9700 ?
C13 H13A . 0.9700 ?
C13 H13B . 0.9700 ?
C15 C16 . 1.511(10) ?
C15 H15A . 0.9700 ?
C15 H15B . 0.9700 ?
C16 H16A . 0.9700 ?
C16 H16B . 0.9700 ?
C17 C25 . 1.531(8) ?
C17 C18 . 1.539(8) ?
C17 H17 . 0.9800 ?
C18 C19 . 1.528(8) ?
C18 H18A . 0.9700 ?
C18 H18B . 0.9700 ?
C19 C24 . 1.509(8) ?
C19 C20 . 1.535(9) ?
C19 H19 . 0.9800 ?
C20 C21 . 1.535(9) ?
C20 H20A . 0.9700 ?
C20 H20B . 0.9700 ?
C21 C22 . 1.504(9) ?
C21 C25 . 1.513(9) ?
C21 H21 . 0.9800 ?
C22 C23 . 1.531(8) ?
C22 H22A . 0.9700 ?
C22 H22B . 0.9700 ?
C23 C24 . 1.540(8) ?
C23 H23 . 0.9800 ?
C24 H24A . 0.9700 ?
C24 H24B . 0.9700 ?
C25 H25A . 0.9700 ?
C25 H25B . 0.9700 ?
C26 C34 . 1.534(8) ?
C26 C27 . 1.541(8) ?
C26 H26 . 0.9800 ?
C27 C28 . 1.512(9) ?
C27 H27A . 0.9700 ?
C27 H27B . 0.9700 ?
C28 C29 . 1.509(9) ?
C28 C33 . 1.513(9) ?
C28 H28 . 0.9800 ?
C29 C30 . 1.535(9) ?
C29 H29A . 0.9700 ?
C29 H29B . 0.9700 ?
C30 C31 . 1.520(9) ?
C30 C34 . 1.545(9) ?
C30 H30 . 0.9800 ?
C31 C32 . 1.527(8) ?
C31 H31A . 0.9700 ?
C31 H31B . 0.9700 ?
C32 C33 . 1.527(8) ?
C32 H32 . 0.9800 ?
C33 H33A . 0.9700 ?
C33 H33B . 0.9700 ?
C34 H34A . 0.9700 ?
C34 H34B . 0.9700 ?

loop_
_geom_torsion_atom_site_label_1
_geom_torsion_atom_site_label_2
_geom_torsion_atom_site_label_3
_geom_torsion_atom_site_label_4
_geom_torsion
C4 S3 C2 C17 -56.5(5)
C4 S3 C2 C23 -175.7(4)
C4 S3 C2 S1 60.8(4)
C16 S1 C2 C17 -177.8(4)
C16 S1 C2 C23 -60.1(5)
C16 S1 C2 S3 60.0(4)
C2 S3 C4 C5 -165.6(5)
S3 C4 C5 S6 179.4(4)
C7 S6 C5 C4 -76.3(6)
C5 S6 C7 C8 -79.1(5)
S6 C7 C8 S9 178.8(3)
C10 S9 C8 C7 -168.0(5)
C12 S11 C10 C26 -177.8(4)
C12 S11 C10 C32 -58.4(5)
C12 S11 C10 S9 59.5(4)
C8 S9 C10 C26 -57.6(5)
C8 S9 C10 C32 -176.0(4)
C8 S9 C10 S11 61.4(4)
C10 S11 C12 C13 -169.6(5)
S11 C12 C13 S14 -179.2(4)
C15 S14 C13 C12 -75.2(7)
C13 S14 C15 C16 -76.0(7)
S14 C15 C16 S1 176.9(4)
C2 S1 C16 C15 -174.2(5)
C23 C2 C17 C25 -58.3(6)
S3 C2 C17 C25 -177.4(4)
S1 C2 C17 C25 63.0(5)
C23 C2 C17 C18 59.9(6)
S3 C2 C17 C18 -59.2(6)
S1 C2 C17 C18 -178.8(4)
C25 C17 C18 C19 59.8(6)
C2 C17 C18 C19 -60.8(7)
C17 C18 C19 C24 59.5(6)
C17 C18 C19 C20 -60.3(7)
C24 C19 C20 C21 -59.3(7)
C18 C19 C20 C21 60.5(7)
C19 C20 C21 C22 59.6(7)
C19 C20 C21 C25 -61.3(7)
C25 C21 C22 C23 58.3(7)
C20 C21 C22 C23 -60.8(7)
C21 C22 C23 C2 -60.5(7)
C21 C22 C23 C24 59.8(7)
C17 C2 C23 C22 59.6(6)
S3 C2 C23 C22 -177.6(4)
S1 C2 C23 C22 -56.6(6)
C17 C2 C23 C24 -59.1(6)
S3 C2 C23 C24 63.6(5)
S1 C2 C23 C24 -175.4(4)
C18 C19 C24 C23 -59.0(7)
C20 C19 C24 C23 60.9(7)
C22 C23 C24 C19 -60.4(7)
C2 C23 C24 C19 59.9(7)
C22 C21 C25 C17 -56.8(7)
C20 C21 C25 C17 63.8(7)
C2 C17 C25 C21 57.5(7)
C18 C17 C25 C21 -62.5(7)
C32 C10 C26 C34 -60.3(6)
S11 C10 C26 C34 62.5(5)
S9 C10 C26 C34 -177.4(4)
C32 C10 C26 C27 59.1(6)
S11 C10 C26 C27 -178.2(4)
S9 C10 C26 C27 -58.1(6)
C10 C26 C27 C28 -61.1(7)
C34 C26 C27 C28 58.9(7)
C26 C27 C28 C29 -60.2(7)
C26 C27 C28 C33 60.2(7)
C27 C28 C29 C30 60.4(8)
C33 C28 C29 C30 -59.3(8)
C28 C29 C30 C31 58.8(8)
C28 C29 C30 C34 -59.8(7)
C29 C30 C31 C32 -58.8(7)
C34 C30 C31 C32 60.3(7)
C30 C31 C32 C33 58.7(7)
C30 C31 C32 C10 -61.6(7)
C26 C10 C32 C33 -58.9(6)
S11 C10 C32 C33 -177.7(4)
S9 C10 C32 C33 62.8(6)
C26 C10 C32 C31 60.5(6)
S11 C10 C32 C31 -58.3(6)
S9 C10 C32 C31 -177.8(4)
C29 C28 C33 C32 60.8(7)
C27 C28 C33 C32 -60.1(8)
C31 C32 C33 C28 -59.9(7)
C10 C32 C33 C28 60.1(7)
C10 C26 C34 C30 61.0(7)
C27 C26 C34 C30 -59.1(7)
C31 C30 C34 C26 -59.9(7)
C29 C30 C34 C26 60.0(7)
